data_4519325
loop_
_publ_author_name
'Wang, Zhonghe'
'Zeng, Le'
'He, Cheng'
'Duan, Chunying'

_publ_section_title
;
 Metal-Organic Framework-Encapsulated Anthraquinone for Efficient
 Photocatalytic Hydrogen Atom Transfer.
;
_journal_issue 6
_journal_name_full 'ACS applied materials &amp; interfaces'
_journal_page_first 7980
_journal_page_last 7989
_journal_paper_doi 10.1021/acsami.1c22872
_journal_volume 14
_journal_year 2022
_chemical_formula_moiety 'C21 H19 N3 O8 Sr, C7 H4 O'
_chemical_formula_sum 'C28 H23 N3 O9 Sr'
_chemical_formula_weight 633.11
_space_group_crystal_system tetragonal
_space_group_IT_number 88
_space_group_name_Hall '-I 4ad'
_space_group_name_H-M_alt 'I 41/a :2'
_atom_sites_solution_hydrogens geom
_audit_creation_date 2021-07-19
_audit_creation_method
;
Olex2 1.3
(compiled 2020.11.12 svn.r5f609507 for OlexSys, GUI svn.r6272)
;
_cell_angle_alpha 90
_cell_angle_beta 90
_cell_angle_gamma 90
_cell_formula_units_Z 16
_cell_length_a 28.5283(13)
_cell_length_b 28.5283(13)
_cell_length_c 13.6804(6)
_cell_measurement_reflns_used 9850
_cell_measurement_temperature 298.0
_cell_measurement_theta_max 35.71
_cell_measurement_theta_min 2.18
_cell_volume 11134.0(9)
_computing_cell_refinement 'SAINT V8.38A (Bruker, 2018)'
_computing_data_reduction 'SAINT V8.38A (Bruker, 2018)'
_computing_molecular_graphics 'Olex2 1.3 (Dolomanov et al., 2009)'
_computing_publication_material 'Olex2 1.3 (Dolomanov et al., 2009)'
_computing_structure_refinement 'XL  (Sheldrick, 2008)'
_computing_structure_solution 'SHELXT 2014/5 (Sheldrick, 2014)'
_diffrn_ambient_temperature 298.0
_diffrn_measured_fraction_theta_full 0.997
_diffrn_measured_fraction_theta_max 0.959
_diffrn_measurement_device_type 'Bruker APEX-II CCD'
_diffrn_measurement_method '\f and \w scans'
_diffrn_radiation_type MoK\a
_diffrn_radiation_wavelength 0.71073
_diffrn_reflns_av_R_equivalents 0.0405
_diffrn_reflns_av_unetI/netI 0.0344
_diffrn_reflns_Laue_measured_fraction_full 0.997
_diffrn_reflns_Laue_measured_fraction_max 0.959
_diffrn_reflns_limit_h_max 48
_diffrn_reflns_limit_h_min -48
_diffrn_reflns_limit_k_max 48
_diffrn_reflns_limit_k_min -47
_diffrn_reflns_limit_l_max 22
_diffrn_reflns_limit_l_min -23
_diffrn_reflns_number 83109
_diffrn_reflns_point_group_measured_fraction_full 0.997
_diffrn_reflns_point_group_measured_fraction_max 0.959
_diffrn_reflns_theta_full 25.242
_diffrn_reflns_theta_max 37.756
_diffrn_reflns_theta_min 1.651
_diffrn_source_current 50.0
_diffrn_source_power 2.5
_diffrn_source_voltage 50.0
_diffrn_standards_number 0
_exptl_absorpt_coefficient_mu 1.996
_exptl_absorpt_correction_T_max 0.7474
_exptl_absorpt_correction_T_min 0.6147
_exptl_absorpt_correction_type none
_exptl_absorpt_process_details
;
SADABS-2016/2 (Bruker,2016/2) was used for absorption correction.
wR2(int) was 0.1205 before and 0.0453 after correction.
The Ratio of minimum to maximum transmission is 0.8225.
The \l/2 correction factor is Not present.
;
_exptl_crystal_colour 'clear light yellow'
_exptl_crystal_colour_lustre clear
_exptl_crystal_colour_modifier light
_exptl_crystal_colour_primary yellow
_exptl_crystal_density_diffrn 1.511
_exptl_crystal_description needle
_exptl_crystal_F_000 5152
_exptl_crystal_size_max 0.1
_exptl_crystal_size_mid 0.01
_exptl_crystal_size_min 0.01
_refine_diff_density_max 0.907
_refine_diff_density_min -0.890
_refine_diff_density_rms 0.086
_refine_ls_extinction_method none
_refine_ls_goodness_of_fit_ref 1.147
_refine_ls_hydrogen_treatment constr
_refine_ls_matrix_type full
_refine_ls_number_parameters 374
_refine_ls_number_reflns 14317
_refine_ls_number_restraints 0
_refine_ls_restrained_S_all 1.147
_refine_ls_R_factor_all 0.0759
_refine_ls_R_factor_gt 0.0479
_refine_ls_shift/su_max 0.002
_refine_ls_shift/su_mean 0.000
_refine_ls_structure_factor_coef Fsqd
_refine_ls_weighting_details 'w=1/[\s^2^(Fo^2^)+(0.0353P)^2^+24.0683P] where P=(Fo^2^+2Fc^2^)/3'
_refine_ls_weighting_scheme calc
_refine_ls_wR_factor_gt 0.1155
_refine_ls_wR_factor_ref 0.1245
_reflns_Friedel_coverage 0.000
_reflns_number_gt 10584
_reflns_number_total 14317
_reflns_threshold_expression 'I > 2\s(I)'
_cod_data_source_file am1c22872_si_002.cif
_cod_data_source_block sr-ndi@aq
_cod_original_cell_volume 11134.0(11)
_cod_original_sg_symbol_H-M 'I 41/a'
_cod_database_code 4519325
_shelx_shelxl_version_number 2018/3
_shelx_space_group_comment
;
The symmetry employed for this shelxl refinement is uniquely defined
by the following loop, which should always be used as a source of
symmetry information in preference to the above space-group names.
They are only intended as comments.
;
_shelx_estimated_absorpt_t_max 0.980
_shelx_estimated_absorpt_t_min 0.825
_olex2_refinement_description
;
1.a Aromatic/amide H refined with riding coordinates:
 C2(H2), C7(H7), C10(H10), C12(H12), C14(H14), C24(H24), C28(H28), C3(H3),
 C11(H11), C23(H23), C25(H25)
1.b Idealised Me refined as rotating group:
 C5(H5A,H5B,H5C), C13(H13A,H13B,H13C), C21(H21A,H21B,H21C), C27(H27A,H27B,H27C)
;
_smtbx_masks_void_probe_radius 1.2
_smtbx_masks_void_truncation_radius 1.2
_olex2_submission_special_instructions 'No special instructions were received'

loop_
_space_group_symop_operation_xyz
'x, y, z'
'-x+1/2, -y, z+1/2'
'-y+3/4, x+1/4, z+1/4'
'y+3/4, -x+3/4, z+3/4'
'x+1/2, y+1/2, z+1/2'
'-x+1, -y+1/2, z+1'
'-y+5/4, x+3/4, z+3/4'
'y+5/4, -x+5/4, z+5/4'
'-x, -y, -z'
'x-1/2, y, -z-1/2'
'y-3/4, -x-1/4, -z-1/4'
'-y-3/4, x-3/4, -z-3/4'
'-x+1/2, -y+1/2, -z+1/2'
'x, y+1/2, -z'
'y-1/4, -x+1/4, -z+1/4'
'-y-1/4, x-1/4, -z-1/4'

loop_
_atom_site_label
_atom_site_type_symbol
_atom_site_fract_x
_atom_site_fract_y
_atom_site_fract_z
_atom_site_U_iso_or_equiv
_atom_site_adp_type
_atom_site_occupancy
_atom_site_site_symmetry_order
_atom_site_calc_flag
_atom_site_refinement_flags_posn
_atom_site_refinement_flags_adp
_atom_site_refinement_flags_occupancy
_atom_site_disorder_assembly
_atom_site_disorder_group
Sr1 Sr 0.80927(2) 0.49532(2) 0.64950(2) 0.02172(4) Uani 1 1 d . . . . .
O1 O 0.74268(5) 0.54590(5) 0.59362(10) 0.0264(3) Uani 1 1 d . . . . .
O3 O 0.64393(7) 0.72170(8) 0.7627(2) 0.0610(6) Uani 1 1 d . . . . .
O4 O 0.70267(5) 0.51363(5) 0.95473(11) 0.0291(3) Uani 1 1 d . . . . .
O5 O 0.87714(9) 0.53618(10) 0.55761(17) 0.0671(7) Uani 1 1 d . . . . .
O6 O 0.68504(6) 0.57963(7) 0.51192(11) 0.0378(4) Uani 1 1 d . . . . .
O7 O 0.53362(8) 0.60711(7) 0.7546(2) 0.0631(7) Uani 1 1 d . . . . .
O8 O 0.67249(7) 0.57455(6) 1.03315(11) 0.0389(4) Uani 1 1 d . . . . .
O9 O 0.87761(8) 0.45878(8) 0.74495(15) 0.0553(5) Uani 1 1 d . . . . .
N1 N 0.58848(7) 0.66491(7) 0.76184(13) 0.0333(4) Uani 1 1 d . . . . .
N2 N 0.92034(10) 0.50463(12) 0.4359(2) 0.0658(8) Uani 1 1 d . . . . .
N3 N 0.91904(9) 0.48259(11) 0.8770(2) 0.0549(6) Uani 1 1 d . . . . .
C1 C 0.70413(7) 0.56746(7) 0.58981(13) 0.0234(3) Uani 1 1 d . . . . .
C2 C 0.88998(11) 0.53527(13) 0.4722(2) 0.0564(8) Uani 1 1 d . . . . .
H2 H 0.877606 0.557581 0.429857 0.068 Uiso 1 1 calc R U . . .
C4 C 0.68349(7) 0.55354(7) 0.95624(13) 0.0246(3) Uani 1 1 d . . . . .
C5 C 0.92649(15) 0.47900(18) 0.9820(3) 0.0826(13) Uani 1 1 d . . . . .
H5A H 0.921909 0.509165 1.011599 0.124 Uiso 1 1 calc R U . . .
H5B H 0.957872 0.468438 0.994449 0.124 Uiso 1 1 calc R U . . .
H5C H 0.904584 0.457028 1.009178 0.124 Uiso 1 1 calc R U . . .
C6 C 0.68060(7) 0.58084(7) 0.68435(13) 0.0235(3) Uani 1 1 d . . . . .
C7 C 0.54111(9) 0.82813(9) 0.7540(2) 0.0406(5) Uani 1 1 d . . . . .
H7 H 0.549010 0.859752 0.752809 0.049 Uiso 1 1 calc R U . . .
C8 C 0.67186(7) 0.57606(7) 0.85959(13) 0.0244(3) Uani 1 1 d . . . . .
C10 C 0.69316(6) 0.56116(6) 0.77344(13) 0.0231(3) Uani 1 1 d . . . . .
H10 H 0.715957 0.537879 0.775582 0.028 Uiso 1 1 calc R U . . .
C12 C 0.64534(7) 0.61460(8) 0.68070(14) 0.0299(4) Uani 1 1 d . . . . .
H12 H 0.635684 0.626973 0.621118 0.036 Uiso 1 1 calc R U . . .
C13 C 0.93967(16) 0.46804(18) 0.4969(5) 0.0987(16) Uani 1 1 d . . . . .
H13A H 0.940390 0.478458 0.563586 0.148 Uiso 1 1 calc R U . . .
H13B H 0.970933 0.460892 0.475648 0.148 Uiso 1 1 calc R U . . .
H13C H 0.920510 0.440481 0.491885 0.148 Uiso 1 1 calc R U . . .
C14 C 0.63807(8) 0.61146(8) 0.85633(14) 0.0308(4) Uani 1 1 d . . . . .
H14 H 0.624654 0.622751 0.913636 0.037 Uiso 1 1 calc R U . . .
C15 C 0.50529(8) 0.68491(8) 0.75449(16) 0.0337(4) Uani 1 1 d . . . . .
C16 C 0.62493(8) 0.62940(8) 0.76693(14) 0.0313(4) Uani 1 1 d . . . . .
C18 C 0.51797(8) 0.73289(8) 0.75427(14) 0.0301(4) Uani 1 1 d . . . . .
C20 C 0.60289(8) 0.71156(9) 0.76010(18) 0.0378(5) Uani 1 1 d . . . . .
C21 C 0.94825(17) 0.51506(19) 0.8226(4) 0.0950(15) Uani 1 1 d . . . . .
H21A H 0.947224 0.545334 0.853161 0.143 Uiso 1 1 calc R U . . .
H21B H 0.936873 0.517491 0.756754 0.143 Uiso 1 1 calc R U . . .
H21C H 0.979968 0.503828 0.821896 0.143 Uiso 1 1 calc R U . . .
C22 C 0.56514(8) 0.74727(8) 0.75537(16) 0.0338(4) Uani 1 1 d . . . . .
C24 C 0.57675(9) 0.79399(9) 0.7552(2) 0.0407(5) Uani 1 1 d . . . . .
H24 H 0.608068 0.803046 0.755892 0.049 Uiso 1 1 calc R U . . .
C26 C 0.54250(9) 0.64875(9) 0.75722(18) 0.0388(5) Uani 1 1 d . . . . .
C27 C 0.93148(19) 0.5062(2) 0.3319(4) 0.1043(18) Uani 1 1 d . . . . .
H27A H 0.964667 0.510073 0.323674 0.156 Uiso 1 1 calc R U . . .
H27B H 0.915384 0.532085 0.302177 0.156 Uiso 1 1 calc R U . . .
H27C H 0.921706 0.477499 0.301517 0.156 Uiso 1 1 calc R U . . .
C28 C 0.88617(9) 0.45795(11) 0.8334(2) 0.0452(6) Uani 1 1 d . . . . .
H28 H 0.867934 0.438376 0.872267 0.054 Uiso 1 1 calc R U . . .
O2 O 0.54294(11) 0.66711(11) 0.9852(2) 0.0827(8) Uani 1 1 d . . . . .
C3 C 0.60251(17) 0.8308(2) 1.0172(4) 0.0974(16) Uani 1 1 d . . . . .
H3 H 0.620100 0.858122 1.022343 0.117 Uiso 1 1 calc R U . . .
C9 C 0.55074(11) 0.74867(14) 1.0031(2) 0.0562(8) Uani 1 1 d . . . . .
C11 C 0.59950(13) 0.74644(19) 1.0096(3) 0.0780(12) Uani 1 1 d . . . . .
H11 H 0.614657 0.717584 1.008390 0.094 Uiso 1 1 calc R U . . .
C17 C 0.52850(12) 0.79193(14) 1.0037(2) 0.0582(8) Uani 1 1 d . . . . .
C19 C 0.52368(13) 0.70449(14) 0.9966(2) 0.0582(8) Uani 1 1 d . . . . .
C23 C 0.55451(16) 0.83320(17) 1.0091(3) 0.0790(12) Uani 1 1 d . . . . .
H23 H 0.539531 0.862141 1.007252 0.095 Uiso 1 1 calc R U . . .
C25 C 0.62491(16) 0.7869(2) 1.0177(4) 0.0946(15) Uani 1 1 d . . . . .
H25 H 0.657353 0.785399 1.023699 0.113 Uiso 1 1 calc R U . . .

loop_
_atom_site_aniso_label
_atom_site_aniso_U_11
_atom_site_aniso_U_22
_atom_site_aniso_U_33
_atom_site_aniso_U_23
_atom_site_aniso_U_13
_atom_site_aniso_U_12
Sr1 0.02074(7) 0.02789(8) 0.01653(6) -0.00495(5) -0.00057(5) 0.00116(6)
O1 0.0273(6) 0.0281(6) 0.0239(6) 0.0004(5) 0.0063(5) 0.0087(5)
O3 0.0345(9) 0.0482(11) 0.1003(19) 0.0097(12) 0.0091(11) 0.0188(8)
O4 0.0326(7) 0.0304(7) 0.0242(6) 0.0077(5) 0.0018(5) 0.0117(5)
O5 0.0632(14) 0.0896(18) 0.0484(12) -0.0120(12) 0.0195(11) -0.0328(13)
O6 0.0382(8) 0.0567(10) 0.0185(6) 0.0019(6) 0.0014(6) 0.0174(7)
O7 0.0495(11) 0.0356(10) 0.104(2) -0.0057(11) -0.0095(12) 0.0202(9)
O8 0.0588(11) 0.0402(8) 0.0178(6) 0.0029(6) 0.0029(6) 0.0195(8)
O9 0.0516(11) 0.0717(14) 0.0425(10) -0.0071(10) -0.0097(9) 0.0277(10)
N1 0.0358(9) 0.0365(9) 0.0277(8) 0.0053(7) 0.0051(7) 0.0241(7)
N2 0.0507(15) 0.083(2) 0.0640(18) -0.0096(16) 0.0169(13) -0.0084(14)
N3 0.0400(12) 0.0762(18) 0.0486(13) -0.0089(13) -0.0023(10) 0.0061(12)
C1 0.0265(8) 0.0260(8) 0.0179(7) 0.0006(6) 0.0047(6) 0.0053(6)
C2 0.0468(15) 0.072(2) 0.0508(16) -0.0059(15) 0.0102(13) -0.0189(14)
C4 0.0249(8) 0.0303(8) 0.0187(7) 0.0058(6) 0.0015(6) 0.0066(6)
C5 0.071(2) 0.122(4) 0.054(2) -0.016(2) -0.0238(18) 0.016(2)
C6 0.0263(8) 0.0264(8) 0.0178(7) 0.0031(6) 0.0044(6) 0.0100(6)
C7 0.0399(12) 0.0334(11) 0.0486(13) 0.0059(10) 0.0086(10) 0.0149(9)
C8 0.0279(8) 0.0279(8) 0.0173(7) 0.0042(6) 0.0017(6) 0.0103(6)
C10 0.0243(8) 0.0261(8) 0.0190(7) 0.0038(6) 0.0033(6) 0.0104(6)
C12 0.0353(10) 0.0358(10) 0.0186(7) 0.0055(7) 0.0025(7) 0.0188(8)
C13 0.058(2) 0.097(3) 0.141(5) 0.009(3) -0.015(3) 0.001(2)
C14 0.0366(10) 0.0361(10) 0.0199(8) 0.0036(7) 0.0062(7) 0.0197(8)
C15 0.0369(10) 0.0338(10) 0.0305(9) -0.0026(8) -0.0017(8) 0.0195(8)
C16 0.0349(10) 0.0357(10) 0.0232(8) 0.0047(7) 0.0049(7) 0.0229(8)
C18 0.0339(10) 0.0336(10) 0.0228(8) 0.0014(7) 0.0010(7) 0.0186(8)
C20 0.0358(11) 0.0399(11) 0.0378(11) 0.0067(9) 0.0077(9) 0.0222(9)
C21 0.081(3) 0.106(4) 0.098(4) -0.016(3) 0.024(3) -0.025(3)
C22 0.0349(10) 0.0364(10) 0.0303(9) 0.0052(8) 0.0054(8) 0.0207(8)
C24 0.0344(11) 0.0379(11) 0.0497(14) 0.0073(10) 0.0084(10) 0.0149(9)
C26 0.0412(12) 0.0367(11) 0.0386(11) -0.0004(9) -0.0022(9) 0.0227(9)
C27 0.097(3) 0.138(5) 0.077(3) -0.030(3) 0.045(3) -0.025(3)
C28 0.0347(11) 0.0589(16) 0.0420(13) 0.0007(11) -0.0047(10) 0.0162(11)
O2 0.0824(19) 0.086(2) 0.080(2) -0.0153(16) 0.0015(15) 0.0184(16)
C3 0.075(3) 0.104(4) 0.114(4) -0.011(3) 0.018(3) -0.032(3)
C9 0.0489(16) 0.084(2) 0.0360(13) 0.0005(14) 0.0039(11) -0.0050(15)
C11 0.0504(19) 0.118(4) 0.066(2) 0.006(2) 0.0062(17) 0.000(2)
C17 0.0557(17) 0.079(2) 0.0394(14) 0.0000(14) 0.0067(13) -0.0098(16)
C19 0.0625(19) 0.073(2) 0.0388(14) -0.0003(14) -0.0027(13) 0.0023(16)
C23 0.076(3) 0.084(3) 0.077(3) 0.003(2) 0.013(2) -0.019(2)
C25 0.053(2) 0.115(4) 0.115(4) -0.002(3) 0.009(2) -0.019(2)

loop_
_atom_type_symbol
_atom_type_description
_atom_type_scat_dispersion_real
_atom_type_scat_dispersion_imag
_atom_type_scat_source
C C 0.0033 0.0016 'International Tables Vol C Tables 4.2.6.8 and 6.1.1.4'
H H 0.0000 0.0000 'International Tables Vol C Tables 4.2.6.8 and 6.1.1.4'
N N 0.0061 0.0033 'International Tables Vol C Tables 4.2.6.8 and 6.1.1.4'
O O 0.0106 0.0060 'International Tables Vol C Tables 4.2.6.8 and 6.1.1.4'
Sr Sr -1.5307 3.2498 'International Tables Vol C Tables 4.2.6.8 and 6.1.1.4'

loop_
_geom_angle_atom_site_label_1
_geom_angle_atom_site_label_2
_geom_angle_atom_site_label_3
_geom_angle
_geom_angle_site_symmetry_1
_geom_angle_site_symmetry_3
_geom_angle_publ_flag
Sr1 Sr1 Sr1 132.091(4) 8_454 7_544 ?
O1 Sr1 Sr1 35.08(3) 8_454 8_454 ?
O1 Sr1 Sr1 38.36(3) . 7_544 ?
O1 Sr1 Sr1 134.11(3) 8_454 7_544 ?
O1 Sr1 Sr1 97.67(3) . 8_454 ?
O1 Sr1 O1 96.88(4) . 8_454 ?
O1 Sr1 O4 75.18(5) . 7_544 ?
O1 Sr1 O4 69.96(4) . 2_664 ?
O1 Sr1 O5 99.20(8) . . ?
O1 Sr1 O6 84.78(6) . 8_454 ?
O1 Sr1 O8 113.95(5) . 2_664 ?
O1 Sr1 O9 164.77(6) . . ?
O1 Sr1 C1 24.99(4) 8_454 8_454 ?
O1 Sr1 C1 92.71(5) . 8_454 ?
O1 Sr1 C4 159.24(5) 8_454 2_664 ?
O1 Sr1 C4 92.92(5) . 2_664 ?
O4 Sr1 Sr1 35.49(3) 2_664 7_544 ?
O4 Sr1 Sr1 38.35(3) 7_544 8_454 ?
O4 Sr1 Sr1 135.90(4) 2_664 8_454 ?
O4 Sr1 Sr1 98.53(3) 7_544 7_544 ?
O4 Sr1 O1 69.58(4) 7_544 8_454 ?
O4 Sr1 O1 164.53(5) 2_664 8_454 ?
O4 Sr1 O4 98.39(4) 7_544 2_664 ?
O4 Sr1 O5 168.31(6) 7_544 . ?
O4 Sr1 O6 112.23(5) 7_544 8_454 ?
O4 Sr1 O8 88.78(6) 7_544 2_664 ?
O4 Sr1 O9 106.12(7) 7_544 . ?
O4 Sr1 C1 156.46(5) 2_664 8_454 ?
O4 Sr1 C1 92.08(5) 7_544 8_454 ?
O4 Sr1 C4 95.55(5) 7_544 2_664 ?
O4 Sr1 C4 24.94(5) 2_664 2_664 ?
O5 Sr1 Sr1 71.60(6) . 7_544 ?
O5 Sr1 Sr1 153.25(6) . 8_454 ?
O5 Sr1 O1 121.72(6) . 8_454 ?
O5 Sr1 O4 69.95(6) . 2_664 ?
O5 Sr1 O8 84.16(7) . 2_664 ?
O5 Sr1 C1 98.49(6) . 8_454 ?
O5 Sr1 C4 74.28(7) . 2_664 ?
O6 Sr1 Sr1 103.64(4) 8_454 7_544 ?
O6 Sr1 Sr1 84.11(3) 8_454 8_454 ?
O6 Sr1 O1 49.36(4) 8_454 8_454 ?
O6 Sr1 O4 133.65(5) 8_454 2_664 ?
O6 Sr1 O5 76.94(7) 8_454 . ?
O6 Sr1 O8 155.43(6) 8_454 2_664 ?
O6 Sr1 C1 24.51(5) 8_454 8_454 ?
O6 Sr1 C4 150.37(5) 8_454 2_664 ?
O8 Sr1 Sr1 84.74(3) 2_664 7_544 ?
O8 Sr1 Sr1 107.61(4) 2_664 8_454 ?
O8 Sr1 O1 136.50(5) 2_664 8_454 ?
O8 Sr1 O4 49.39(4) 2_664 2_664 ?
O8 Sr1 C1 152.55(5) 2_664 8_454 ?
O8 Sr1 C4 24.55(5) 2_664 2_664 ?
O9 Sr1 Sr1 76.34(5) . 8_454 ?
O9 Sr1 Sr1 151.25(5) . 7_544 ?
O9 Sr1 O1 70.07(6) . 8_454 ?
O9 Sr1 O4 124.03(5) . 2_664 ?
O9 Sr1 O5 82.05(9) . . ?
O9 Sr1 O6 80.70(7) . 8_454 ?
O9 Sr1 O8 81.27(6) . 2_664 ?
O9 Sr1 C1 72.13(6) . 8_454 ?
O9 Sr1 C4 101.98(6) . 2_664 ?
C1 Sr1 Sr1 60.02(4) 8_454 8_454 ?
C1 Sr1 Sr1 122.16(4) 8_454 7_544 ?
C1 Sr1 C4 171.47(5) 8_454 2_664 ?
C4 Sr1 Sr1 125.39(4) 2_664 8_454 ?
C4 Sr1 Sr1 60.42(4) 2_664 7_544 ?
Sr1 O1 Sr1 106.56(5) . 7_544 ?
C1 O1 Sr1 162.71(12) . . ?
C1 O1 Sr1 90.06(11) . 7_544 ?
Sr1 O4 Sr1 106.16(5) 8_454 2_665 ?
C4 O4 Sr1 90.83(11) . 2_665 ?
C4 O4 Sr1 162.90(13) . 8_454 ?
C2 O5 Sr1 132.7(2) . . ?
C1 O6 Sr1 96.35(12) . 7_544 ?
C4 O8 Sr1 95.57(12) . 2_665 ?
C28 O9 Sr1 131.01(17) . . ?
C20 N1 C16 117.11(19) . . ?
C26 N1 C16 116.46(19) . . ?
C26 N1 C20 126.42(17) . . ?
C2 N2 C13 120.6(4) . . ?
C2 N2 C27 119.1(4) . . ?
C13 N2 C27 120.1(4) . . ?
C21 N3 C5 117.9(4) . . ?
C28 N3 C5 120.9(3) . . ?
C28 N3 C21 121.2(3) . . ?
O1 C1 Sr1 64.95(9) . 7_544 ?
O1 C1 C6 118.47(16) . . ?
O6 C1 Sr1 59.14(10) . 7_544 ?
O6 C1 O1 123.52(17) . . ?
O6 C1 C6 117.97(16) . . ?
C6 C1 Sr1 169.71(13) . 7_544 ?
O5 C2 N2 124.5(4) . . ?
O5 C2 H2 117.8 . . ?
N2 C2 H2 117.8 . . ?
O4 C4 Sr1 64.23(10) . 2_665 ?
O4 C4 C8 117.73(17) . . ?
O8 C4 Sr1 59.87(10) . 2_665 ?
O8 C4 O4 123.67(17) . . ?
O8 C4 C8 118.57(16) . . ?
C8 C4 Sr1 171.03(13) . 2_665 ?
N3 C5 H5A 109.5 . . ?
N3 C5 H5B 109.5 . . ?
N3 C5 H5C 109.5 . . ?
H5A C5 H5B 109.5 . . ?
H5A C5 H5C 109.5 . . ?
H5B C5 H5C 109.5 . . ?
C10 C6 C1 122.43(15) . . ?
C10 C6 C12 119.80(16) . . ?
C12 C6 C1 117.77(16) . . ?
C15 C7 H7 119.7 6_564 . ?
C15 C7 C24 120.5(2) 6_564 . ?
C24 C7 H7 119.7 . . ?
C10 C8 C4 121.08(15) . . ?
C10 C8 C14 119.66(16) . . ?
C14 C8 C4 119.23(16) . . ?
C6 C10 C8 120.45(15) . . ?
C6 C10 H10 119.8 . . ?
C8 C10 H10 119.8 . . ?
C6 C12 H12 120.5 . . ?
C16 C12 C6 119.00(17) . . ?
C16 C12 H12 120.5 . . ?
N2 C13 H13A 109.5 . . ?
N2 C13 H13B 109.5 . . ?
N2 C13 H13C 109.5 . . ?
H13A C13 H13B 109.5 . . ?
H13A C13 H13C 109.5 . . ?
H13B C13 H13C 109.5 . . ?
C8 C14 H14 120.5 . . ?
C16 C14 C8 119.00(17) . . ?
C16 C14 H14 120.5 . . ?
C7 C15 C18 120.52(19) 6_564 . ?
C7 C15 C26 120.1(2) 6_564 . ?
C18 C15 C26 119.4(2) . . ?
C12 C16 N1 118.27(17) . . ?
C14 C16 N1 119.75(17) . . ?
C14 C16 C12 121.98(16) . . ?
C18 C18 C15 118.8(3) 6_564 . ?
C22 C18 C15 121.77(18) . . ?
C22 C18 C18 119.4(3) . 6_564 ?
O3 C20 N1 120.99(19) . . ?
O3 C20 C22 122.7(2) . . ?
N1 C20 C22 116.3(2) . . ?
N3 C21 H21A 109.5 . . ?
N3 C21 H21B 109.5 . . ?
N3 C21 H21C 109.5 . . ?
H21A C21 H21B 109.5 . . ?
H21A C21 H21C 109.5 . . ?
H21B C21 H21C 109.5 . . ?
C18 C22 C20 119.6(2) . . ?
C24 C22 C18 120.93(19) . . ?
C24 C22 C20 119.4(2) . . ?
C7 C24 H24 120.1 . . ?
C22 C24 C7 119.8(2) . . ?
C22 C24 H24 120.1 . . ?
O7 C26 N1 121.4(2) . . ?
O7 C26 C15 122.1(2) . . ?
N1 C26 C15 116.5(2) . . ?
N2 C27 H27A 109.5 . . ?
N2 C27 H27B 109.5 . . ?
N2 C27 H27C 109.5 . . ?
H27A C27 H27B 109.5 . . ?
H27A C27 H27C 109.5 . . ?
H27B C27 H27C 109.5 . . ?
O9 C28 N3 125.1(3) . . ?
O9 C28 H28 117.4 . . ?
N3 C28 H28 117.4 . . ?
C23 C3 H3 120.1 . . ?
C23 C3 C25 119.9(4) . . ?
C25 C3 H3 120.1 . . ?
C11 C9 C19 119.0(4) . . ?
C17 C9 C11 119.7(4) . . ?
C17 C9 C19 121.3(3) . . ?
C9 C11 H11 120.2 . . ?
C25 C11 C9 119.7(5) . . ?
C25 C11 H11 120.2 . . ?
C9 C17 C19 121.0(3) . 6_564 ?
C9 C17 C23 120.5(4) . . ?
C23 C17 C19 118.4(4) . 6_564 ?
O2 C19 C9 121.4(4) . . ?
O2 C19 C17 121.4(4) . 6_564 ?
C9 C19 C17 117.2(3) . 6_564 ?
C3 C23 C17 119.5(5) . . ?
C3 C23 H23 120.3 . . ?
C17 C23 H23 120.3 . . ?
C3 C25 H25 119.7 . . ?
C11 C25 C3 120.7(4) . . ?
C11 C25 H25 119.7 . . ?

loop_
_geom_bond_atom_site_label_1
_geom_bond_atom_site_label_2
_geom_bond_distance
_geom_bond_site_symmetry_2
_geom_bond_publ_flag
Sr1 Sr1 4.1774(2) 7_544 ?
Sr1 Sr1 4.1773(2) 8_454 ?
Sr1 O1 2.7046(14) 8_454 ?
Sr1 O1 2.5050(14) . ?
Sr1 O4 2.6984(15) 2_664 ?
Sr1 O4 2.5249(14) 7_544 ?
Sr1 O5 2.586(2) . ?
Sr1 O6 2.5785(16) 8_454 ?
Sr1 O8 2.6034(16) 2_664 ?
Sr1 O9 2.5678(19) . ?
Sr1 C1 2.9854(17) 8_454 ?
Sr1 C4 2.9960(18) 2_664 ?
O1 C1 1.261(2) . ?
O3 C20 1.207(3) . ?
O4 C4 1.263(2) . ?
O5 C2 1.225(4) . ?
O6 C1 1.246(2) . ?
O7 C26 1.215(3) . ?
O8 C4 1.251(2) . ?
O9 C28 1.235(3) . ?
N1 C16 1.453(2) . ?
N1 C20 1.393(3) . ?
N1 C26 1.392(3) . ?
N2 C2 1.327(5) . ?
N2 C13 1.445(6) . ?
N2 C27 1.458(5) . ?
N3 C5 1.455(5) . ?
N3 C21 1.451(5) . ?
N3 C28 1.315(4) . ?
C1 C6 1.506(2) . ?
C2 H2 0.9300 . ?
C4 C8 1.507(2) . ?
C5 H5A 0.9600 . ?
C5 H5B 0.9600 . ?
C5 H5C 0.9600 . ?
C6 C10 1.389(2) . ?
C6 C12 1.394(2) . ?
C7 H7 0.9300 . ?
C7 C15 1.375(4) 6_564 ?
C7 C24 1.408(3) . ?
C8 C10 1.392(2) . ?
C8 C14 1.397(2) . ?
C10 H10 0.9300 . ?
C12 H12 0.9300 . ?
C12 C16 1.382(3) . ?
C13 H13A 0.9600 . ?
C13 H13B 0.9600 . ?
C13 H13C 0.9600 . ?
C14 H14 0.9300 . ?
C14 C16 1.378(3) . ?
C15 C18 1.416(3) . ?
C15 C26 1.481(3) . ?
C18 C18 1.416(4) 6_564 ?
C18 C22 1.407(3) . ?
C20 C22 1.484(3) . ?
C21 H21A 0.9600 . ?
C21 H21B 0.9600 . ?
C21 H21C 0.9600 . ?
C22 C24 1.373(4) . ?
C24 H24 0.9300 . ?
C27 H27A 0.9600 . ?
C27 H27B 0.9600 . ?
C27 H27C 0.9600 . ?
C28 H28 0.9300 . ?
O2 C19 1.210(4) . ?
C3 H3 0.9300 . ?
C3 C23 1.376(7) . ?
C3 C25 1.405(7) . ?
C9 C11 1.395(5) . ?
C9 C17 1.388(5) . ?
C9 C19 1.481(5) . ?
C11 H11 0.9300 . ?
C11 C25 1.368(7) . ?
C17 C19 1.495(5) 6_564 ?
C17 C23 1.394(5) . ?
C23 H23 0.9300 . ?
C25 H25 0.9300 . ?

loop_
_geom_torsion_atom_site_label_1
_geom_torsion_atom_site_label_2
_geom_torsion_atom_site_label_3
_geom_torsion_atom_site_label_4
_geom_torsion
_geom_torsion_site_symmetry_1
_geom_torsion_site_symmetry_2
_geom_torsion_site_symmetry_3
_geom_torsion_site_symmetry_4
_geom_torsion_publ_flag
Sr1 O1 C1 Sr1 -164.2(5) . . . 7_544 ?
Sr1 O1 C1 O6 -155.6(4) . . . . ?
Sr1 O1 C1 O6 8.6(2) 7_544 . . . ?
Sr1 O1 C1 C6 -169.12(16) 7_544 . . . ?
Sr1 O1 C1 C6 26.7(6) . . . . ?
Sr1 O4 C4 Sr1 -173.6(5) 8_454 . . 2_665 ?
Sr1 O4 C4 O8 7.6(2) 2_665 . . . ?
Sr1 O4 C4 O8 -166.0(4) 8_454 . . . ?
Sr1 O4 C4 C8 -170.19(16) 2_665 . . . ?
Sr1 O4 C4 C8 16.2(6) 8_454 . . . ?
Sr1 O5 C2 N2 -89.0(4) . . . . ?
Sr1 O6 C1 O1 -9.1(2) 7_544 . . . ?
Sr1 O6 C1 C6 168.65(15) 7_544 . . . ?
Sr1 O8 C4 O4 -7.9(2) 2_665 . . . ?
Sr1 O8 C4 C8 169.86(16) 2_665 . . . ?
Sr1 O9 C28 N3 -106.7(3) . . . . ?
Sr1 C1 C6 C10 -122.7(7) 7_544 . . . ?
Sr1 C1 C6 C12 56.7(8) 7_544 . . . ?
O1 C1 C6 C10 -15.8(3) . . . . ?
O1 C1 C6 C12 163.5(2) . . . . ?
O3 C20 C22 C18 -178.9(3) . . . . ?
O3 C20 C22 C24 -0.9(4) . . . . ?
O4 C4 C8 C10 -18.7(3) . . . . ?
O4 C4 C8 C14 159.3(2) . . . . ?
O6 C1 C6 C10 166.3(2) . . . . ?
O6 C1 C6 C12 -14.3(3) . . . . ?
O8 C4 C8 C10 163.4(2) . . . . ?
O8 C4 C8 C14 -18.6(3) . . . . ?
N1 C20 C22 C18 0.9(3) . . . . ?
N1 C20 C22 C24 178.8(2) . . . . ?
C1 C6 C10 C8 177.20(19) . . . . ?
C1 C6 C12 C16 -176.5(2) . . . . ?
C4 C8 C10 C6 177.18(19) . . . . ?
C4 C8 C14 C16 -175.0(2) . . . . ?
C5 N3 C28 O9 -179.8(3) . . . . ?
C6 C12 C16 N1 179.5(2) . . . . ?
C6 C12 C16 C14 -0.6(4) . . . . ?
C7 C15 C18 C18 0.5(3) 6_564 . . 6_564 ?
C7 C15 C18 C22 179.6(2) 6_564 . . . ?
C7 C15 C26 O7 3.4(4) 6_564 . . . ?
C7 C15 C26 N1 -177.3(2) 6_564 . . . ?
C8 C14 C16 N1 177.5(2) . . . . ?
C8 C14 C16 C12 -2.3(4) . . . . ?
C10 C6 C12 C16 2.9(3) . . . . ?
C10 C8 C14 C16 3.0(3) . . . . ?
C12 C6 C10 C8 -2.2(3) . . . . ?
C13 N2 C2 O5 2.1(5) . . . . ?
C14 C8 C10 C6 -0.8(3) . . . . ?
C15 C7 C24 C22 1.0(4) 6_564 . . . ?
C15 C18 C22 C20 -2.0(3) . . . . ?
C15 C18 C22 C24 -180.0(2) . . . . ?
C16 N1 C20 O3 0.0(4) . . . . ?
C16 N1 C20 C22 -179.72(19) . . . . ?
C16 N1 C26 O7 -2.2(4) . . . . ?
C16 N1 C26 C15 178.55(19) . . . . ?
C18 C15 C26 O7 -177.8(3) . . . . ?
C18 C15 C26 N1 1.5(3) . . . . ?
C18 C18 C22 C20 177.12(15) 6_564 . . . ?
C18 C18 C22 C24 -0.8(3) 6_564 . . . ?
C18 C22 C24 C7 0.0(4) . . . . ?
C20 N1 C16 C12 -85.4(3) . . . . ?
C20 N1 C16 C14 94.7(3) . . . . ?
C20 N1 C26 O7 176.5(3) . . . . ?
C20 N1 C26 C15 -2.8(3) . . . . ?
C20 C22 C24 C7 -177.9(2) . . . . ?
C21 N3 C28 O9 1.8(5) . . . . ?
C26 N1 C16 C12 93.4(3) . . . . ?
C26 N1 C16 C14 -86.5(3) . . . . ?
C26 N1 C20 O3 -178.6(3) . . . . ?
C26 N1 C20 C22 1.7(3) . . . . ?
C26 C15 C18 C18 -178.34(15) . . . 6_564 ?
C26 C15 C18 C22 0.8(3) . . . . ?
C27 N2 C2 O5 177.8(4) . . . . ?
C9 C11 C25 C3 -1.6(8) . . . . ?
C9 C17 C23 C3 -2.1(6) . . . . ?
C11 C9 C17 C19 179.9(3) . . . 6_564 ?
C11 C9 C17 C23 1.0(5) . . . . ?
C11 C9 C19 O2 -8.9(5) . . . . ?
C11 C9 C19 C17 171.8(3) . . . 6_564 ?
C17 C9 C11 C25 0.9(6) . . . . ?
C17 C9 C19 O2 171.7(3) . . . . ?
C17 C9 C19 C17 -7.7(4) . . . 6_564 ?
C19 C9 C11 C25 -178.6(4) . . . . ?
C19 C9 C17 C19 -0.7(4) . . . 6_564 ?
C19 C9 C17 C23 -179.5(3) . . . . ?
C19 C17 C23 C3 178.9(4) 6_564 . . . ?
C23 C3 C25 C11 0.4(9) . . . . ?
C25 C3 C23 C17 1.4(8) . . . . ?

loop_
_smtbx_masks_void_nr
_smtbx_masks_void_average_x
_smtbx_masks_void_average_y
_smtbx_masks_void_average_z
_smtbx_masks_void_volume
_smtbx_masks_void_count_electrons
_smtbx_masks_void_content
1 -0.038 0.073 0.375 12.9 0.0 ?
2 0.038 0.427 0.375 12.9 0.2 ?
3 -0.038 0.573 0.625 12.9 0.0 ?
4 0.038 0.927 0.625 12.9 0.2 ?
5 0.177 0.212 0.875 12.9 0.0 ?
6 0.177 0.712 0.125 12.9 0.0 ?
7 0.323 0.288 0.625 12.9 0.0 ?
8 0.323 0.788 0.375 12.9 0.0 ?
9 0.462 0.073 0.125 12.9 0.0 ?
10 0.462 0.573 0.875 12.9 0.0 ?
11 0.538 0.427 0.125 12.9 0.2 ?
12 0.538 0.927 0.875 12.9 0.2 ?
13 0.677 0.212 0.625 12.9 0.0 ?
14 0.677 0.712 0.375 12.9 0.0 ?
15 0.823 0.288 0.875 12.9 0.0 ?
16 0.823 0.788 0.125 12.9 0.0 ?
